data_7033128
loop_
_publ_author_name
'Liu, Yuan-Zhong'
'Wang, Jing'
'Zhao, Yue'
'Chen, Lei'
'Chen, Xue-Tai'
'Xue, Zi-Ling'

_publ_section_title
;
 Four-coordinate Co(II) and Fe(II) complexes with bis(N-heterocyclic
 carbene)borate and their magnetic properties.
;
_journal_issue 3
_journal_name_full 'Dalton transactions (Cambridge, England : 2003)'
_journal_page_first 908
_journal_page_last 911
_journal_paper_doi 10.1039/c4dt02537g
_journal_volume 44
_journal_year 2015
_chemical_formula_moiety C84
_chemical_formula_sum 'C28 H48 B2 Fe N8'
_chemical_formula_weight 574.21
_chemical_name_systematic
; 
 ? 
;
_space_group_IT_number 9
_symmetry_cell_setting monoclinic
_symmetry_space_group_name_Hall 'C -2yc'
_symmetry_space_group_name_H-M 'C 1 c 1'
_atom_sites_solution_hydrogens geom
_atom_sites_solution_primary direct
_atom_sites_solution_secondary difmap
_audit_creation_method SHELXL-97
_cell_angle_alpha 90.00
_cell_angle_beta 112.300(2)
_cell_angle_gamma 90.00
_cell_formula_units_Z 12
_cell_length_a 30.159(4)
_cell_length_b 17.138(2)
_cell_length_c 19.392(3)
_cell_measurement_reflns_used 15125
_cell_measurement_temperature 173(2)
_cell_measurement_theta_max 27.36
_cell_measurement_theta_min 2.29
_cell_volume 9273(2)
_computing_cell_refinement 'Bruker SMART'
_computing_data_collection 'SMART (Bruker, 2000)'
_computing_data_reduction 'SAINT (Bruker, 2000)'
_computing_molecular_graphics 'Bruker SHELXTL'
_computing_publication_material 'Bruker SHELXTL'
_computing_structure_refinement 'SHELXL-97 (Sheldrick, 1997)'
_computing_structure_solution 'SHELXS-97 (Sheldrick, 1990)'
_diffrn_ambient_temperature 173(2)
_diffrn_measured_fraction_theta_full 0.999
_diffrn_measured_fraction_theta_max 0.999
_diffrn_measurement_device_type Bruker
_diffrn_measurement_method 'phi and omega scans'
_diffrn_radiation_monochromator graphite
_diffrn_radiation_source 'fine-focus sealed tube'
_diffrn_radiation_type MoK\a
_diffrn_radiation_wavelength 0.71073
_diffrn_reflns_av_R_equivalents 0.0369
_diffrn_reflns_av_sigmaI/netI 0.0606
_diffrn_reflns_limit_h_max 37
_diffrn_reflns_limit_h_min -37
_diffrn_reflns_limit_k_max 21
_diffrn_reflns_limit_k_min -15
_diffrn_reflns_limit_l_max 23
_diffrn_reflns_limit_l_min -23
_diffrn_reflns_number 36121
_diffrn_reflns_theta_full 26.00
_diffrn_reflns_theta_max 26.00
_diffrn_reflns_theta_min 1.39
_exptl_absorpt_coefficient_mu 0.519
_exptl_absorpt_correction_T_max 0.9078
_exptl_absorpt_correction_T_min 0.8855
_exptl_absorpt_correction_type multi-scan
_exptl_absorpt_process_details sadabs
_exptl_crystal_colour colorless
_exptl_crystal_density_diffrn 1.234
_exptl_crystal_density_method 'not measured'
_exptl_crystal_description block
_exptl_crystal_F_000 3696
_exptl_crystal_size_max 0.24
_exptl_crystal_size_mid 0.22
_exptl_crystal_size_min 0.19
_refine_diff_density_max 0.405
_refine_diff_density_min -0.371
_refine_diff_density_rms 0.048
_refine_ls_abs_structure_details 'Flack H D (1983), Acta Cryst. A39, 876-881'
_refine_ls_abs_structure_Flack -0.006(7)
_refine_ls_extinction_method none
_refine_ls_goodness_of_fit_ref 1.005
_refine_ls_hydrogen_treatment mixed
_refine_ls_matrix_type full
_refine_ls_number_parameters 1090
_refine_ls_number_reflns 18012
_refine_ls_number_restraints 2
_refine_ls_restrained_S_all 1.005
_refine_ls_R_factor_all 0.0377
_refine_ls_R_factor_gt 0.0339
_refine_ls_shift/su_max 0.002
_refine_ls_shift/su_mean 0.000
_refine_ls_structure_factor_coef Fsqd
_refine_ls_weighting_details 'calc w=1/[\s^2^(Fo^2^)+(0.0428P)^2^+0.0000P] where P=(Fo^2^+2Fc^2^)/3'
_refine_ls_weighting_scheme calc
_refine_ls_wR_factor_gt 0.0846
_refine_ls_wR_factor_ref 0.0867
_reflns_number_gt 16726
_reflns_number_total 18012
_reflns_threshold_expression >2sigma(I)
_cod_data_source_file c4dt02537g2.cif
_cod_data_source_block 11
_cod_depositor_comments
;
The following automatic conversions were performed:

'_symmetry_cell_setting' value 'Monoclinic' changed to 'monoclinic'
according to
/usr/data/users/saulius/crontab/automatic-downloads/rss-feeds/RSC/lib/dictionaries/cif_core.dic
dictionary named 'cif_core.dic' version 2.4.2 from 2011-04-26.

Automatic conversion script
Id: cif_fix_values 2827 2014-09-09 07:05:25Z andrius 

 Adding full bibliography for 7033125--7033128.cif.
;
_cod_original_sg_symbol_H-M Cc
_cod_database_code 7033128

loop_
_symmetry_equiv_pos_as_xyz
'x, y, z'
'x, -y, z+1/2'
'x+1/2, y+1/2, z'
'x+1/2, -y+1/2, z+1/2'

loop_
_atom_site_label
_atom_site_type_symbol
_atom_site_fract_x
_atom_site_fract_y
_atom_site_fract_z
_atom_site_U_iso_or_equiv
_atom_site_adp_type
_atom_site_occupancy
_atom_site_symmetry_multiplicity
_atom_site_calc_flag
_atom_site_refinement_flags
B1 B 0.64212(10) 0.67179(17) 0.85920(15) 0.0257(6) Uani 1 1 d .
H1A H 0.6607 0.7171 0.8871 0.031 Uiso 1 1 calc R
H1B H 0.6171 0.6916 0.8128 0.031 Uiso 1 1 calc R
B2 B 0.76353(10) 0.37651(18) 1.10057(16) 0.0278(6) Uani 1 1 d .
H2A H 0.7677 0.3485 1.1473 0.033 Uiso 1 1 calc R
H2B H 0.7856 0.3526 1.0796 0.033 Uiso 1 1 calc R
B3 B -0.05025(9) 0.40771(17) 0.83965(15) 0.0251(6) Uani 1 1 d .
H3A H -0.0664 0.4543 0.8109 0.030 Uiso 1 1 calc R
H3B H -0.0664 0.3609 0.8112 0.030 Uiso 1 1 calc R
B4 B 0.10061(13) 0.63556(19) 1.11164(16) 0.0379(8) Uani 1 1 d .
H4A H 0.0857 0.6332 1.1492 0.046 Uiso 1 1 calc R
H4B H 0.1292 0.6696 1.1318 0.046 Uiso 1 1 calc R
B5 B 0.79474(10) 0.95732(18) 1.10044(16) 0.0260(6) Uani 1 1 d .
H5A H 0.7865 0.9703 1.1439 0.031 Uiso 1 1 calc R
H5B H 0.7726 0.9158 1.0718 0.031 Uiso 1 1 calc R
B6 B 0.92349(10) 0.99060(18) 0.88201(15) 0.0244(6) Uani 1 1 d .
H6A H 0.9329 1.0088 0.8411 0.029 Uiso 1 1 calc R
H6B H 0.9483 0.9538 0.9131 0.029 Uiso 1 1 calc R
C1 C 0.70803(8) 0.56361(14) 0.88207(12) 0.0195(5) Uani 1 1 d .
C2 C 0.63724(7) 0.58619(13) 0.96898(12) 0.0189(4) Uani 1 1 d .
C3 C 0.75931(8) 0.53030(13) 1.08300(12) 0.0192(5) Uani 1 1 d .
C4 C 0.68622(8) 0.40334(14) 0.97938(13) 0.0212(5) Uani 1 1 d .
C5 C 0.71896(9) 0.58003(14) 0.77410(12) 0.0247(5) Uani 1 1 d .
H5 H 0.7318 0.5751 0.7365 0.030 Uiso 1 1 calc R
C6 C 0.68254(9) 0.62576(15) 0.77209(13) 0.0243(5) Uani 1 1 d .
H6 H 0.6643 0.6589 0.7322 0.029 Uiso 1 1 calc R
C7 C 0.57111(8) 0.64932(16) 0.89681(14) 0.0300(6) Uani 1 1 d .
H7 H 0.5495 0.6787 0.8565 0.036 Uiso 1 1 calc R
C8 C 0.56172(8) 0.61854(17) 0.95379(14) 0.0307(6) Uani 1 1 d .
H8 H 0.5326 0.6227 0.9617 0.037 Uiso 1 1 calc R
C9 C 0.82774(8) 0.55586(16) 1.18207(13) 0.0269(5) Uani 1 1 d .
H9 H 0.8538 0.5830 1.2178 0.032 Uiso 1 1 calc R
C10 C 0.82009(8) 0.47898(15) 1.17917(13) 0.0264(5) Uani 1 1 d .
H10 H 0.8402 0.4415 1.2125 0.032 Uiso 1 1 calc R
C11 C 0.68890(9) 0.29420(15) 1.04564(14) 0.0290(5) Uani 1 1 d .
H11 H 0.6989 0.2576 1.0854 0.035 Uiso 1 1 calc R
C12 C 0.65105(9) 0.28655(15) 0.98163(15) 0.0299(5) Uani 1 1 d .
H12 H 0.6294 0.2437 0.9672 0.036 Uiso 1 1 calc R
C13 C 0.77628(9) 0.48770(15) 0.86420(14) 0.0246(5) Uani 1 1 d .
C14 C 0.82068(9) 0.53616(15) 0.87201(15) 0.0295(6) Uani 1 1 d .
H14A H 0.8153 0.5631 0.8250 0.044 Uiso 1 1 calc R
H14B H 0.8485 0.5017 0.8842 0.044 Uiso 1 1 calc R
H14C H 0.8266 0.5747 0.9119 0.044 Uiso 1 1 calc R
C15 C 0.76742(9) 0.42534(15) 0.80429(15) 0.0306(6) Uani 1 1 d .
H15A H 0.7390 0.3948 0.8000 0.046 Uiso 1 1 calc R
H15B H 0.7953 0.3908 0.8179 0.046 Uiso 1 1 calc R
H15C H 0.7622 0.4504 0.7564 0.046 Uiso 1 1 calc R
C16 C 0.78371(10) 0.44827(17) 0.93773(15) 0.0321(6) Uani 1 1 d .
H16A H 0.7897 0.4879 0.9766 0.048 Uiso 1 1 calc R
H16B H 0.8113 0.4130 0.9512 0.048 Uiso 1 1 calc R
H16C H 0.7550 0.4184 0.9329 0.048 Uiso 1 1 calc R
C17 C 0.60701(8) 0.54045(14) 1.06939(13) 0.0220(5) Uani 1 1 d .
C18 C 0.60392(11) 0.45275(16) 1.05948(16) 0.0369(6) Uani 1 1 d .
H18A H 0.5728 0.4388 1.0213 0.055 Uiso 1 1 calc R
H18B H 0.6075 0.4279 1.1068 0.055 Uiso 1 1 calc R
H18C H 0.6296 0.4348 1.0439 0.055 Uiso 1 1 calc R
C19 C 0.65533(8) 0.56313(16) 1.12907(13) 0.0283(5) Uani 1 1 d .
H19A H 0.6812 0.5456 1.1139 0.042 Uiso 1 1 calc R
H19B H 0.6589 0.5384 1.1764 0.042 Uiso 1 1 calc R
H19C H 0.6569 0.6199 1.1352 0.042 Uiso 1 1 calc R
C20 C 0.56737(9) 0.56788(16) 1.09386(14) 0.0289(5) Uani 1 1 d .
H20A H 0.5677 0.6250 1.0965 0.043 Uiso 1 1 calc R
H20B H 0.5725 0.5462 1.1431 0.043 Uiso 1 1 calc R
H20C H 0.5363 0.5502 1.0578 0.043 Uiso 1 1 calc R
C21 C 0.78706(8) 0.67388(15) 1.10764(13) 0.0242(5) Uani 1 1 d .
C22 C 0.83137(9) 0.69818(19) 1.09261(16) 0.0386(7) Uani 1 1 d .
H22A H 0.8602 0.6876 1.1369 0.058 Uiso 1 1 calc R
H22B H 0.8296 0.7541 1.0811 0.058 Uiso 1 1 calc R
H22C H 0.8327 0.6684 1.0502 0.058 Uiso 1 1 calc R
C23 C 0.74245(9) 0.69379(15) 1.04185(14) 0.0283(5) Uani 1 1 d .
H23A H 0.7433 0.6681 0.9972 0.042 Uiso 1 1 calc R
H23B H 0.7406 0.7504 1.0343 0.042 Uiso 1 1 calc R
H23C H 0.7143 0.6759 1.0510 0.042 Uiso 1 1 calc R
C24 C 0.78632(11) 0.71649(17) 1.17687(14) 0.0374(6) Uani 1 1 d .
H24A H 0.7588 0.6987 1.1877 0.056 Uiso 1 1 calc R
H24B H 0.7838 0.7728 1.1676 0.056 Uiso 1 1 calc R
H24C H 0.8160 0.7051 1.2196 0.056 Uiso 1 1 calc R
C25 C 0.61423(9) 0.36588(16) 0.86228(14) 0.0274(6) Uani 1 1 d .
C26 C 0.64131(11) 0.3894(2) 0.81459(15) 0.0437(7) Uani 1 1 d .
H26A H 0.6546 0.4418 0.8288 0.066 Uiso 1 1 calc R
H26B H 0.6195 0.3894 0.7621 0.066 Uiso 1 1 calc R
H26C H 0.6674 0.3523 0.8218 0.066 Uiso 1 1 calc R
C27 C 0.57743(11) 0.42588(19) 0.86186(17) 0.0467(8) Uani 1 1 d .
H27A H 0.5600 0.4071 0.8923 0.070 Uiso 1 1 calc R
H27B H 0.5548 0.4343 0.8106 0.070 Uiso 1 1 calc R
H27C H 0.5936 0.4751 0.8825 0.070 Uiso 1 1 calc R
C28 C 0.58882(10) 0.28874(18) 0.83238(16) 0.0411(7) Uani 1 1 d .
H28A H 0.6126 0.2491 0.8339 0.062 Uiso 1 1 calc R
H28B H 0.5663 0.2958 0.7808 0.062 Uiso 1 1 calc R
H28C H 0.5713 0.2718 0.8632 0.062 Uiso 1 1 calc R
C29 C 0.03604(8) 0.46373(13) 0.88187(12) 0.0183(4) Uani 1 1 d .
C30 C -0.03445(8) 0.45888(14) 0.97280(13) 0.0216(5) Uani 1 1 d .
C31 C 0.03027(9) 0.63867(13) 0.97995(12) 0.0207(4) Uani 1 1 d .
C32 C 0.08933(8) 0.48848(14) 1.06750(12) 0.0199(5) Uani 1 1 d .
C33 C 0.06457(10) 0.38209(16) 0.81678(14) 0.0333(6) Uani 1 1 d .
H33 H 0.0852 0.3587 0.7959 0.040 Uiso 1 1 calc R
C34 C 0.02080(9) 0.35791(16) 0.80892(14) 0.0314(6) Uani 1 1 d .
H34 H 0.0046 0.3138 0.7811 0.038 Uiso 1 1 calc R
C35 C -0.08943(8) 0.36472(15) 0.93036(15) 0.0296(6) Uani 1 1 d .
H35 H -0.1092 0.3255 0.8989 0.035 Uiso 1 1 calc R
C36 C -0.08965(9) 0.38715(16) 0.99646(15) 0.0320(6) Uani 1 1 d .
H36 H -0.1092 0.3666 1.0207 0.038 Uiso 1 1 calc R
C37 C 0.02226(8) 0.76972(13) 0.97086(14) 0.0245(5) Uani 1 1 d .
H37 H 0.0106 0.8203 0.9529 0.029 Uiso 1 1 calc R
C38 C 0.05946(8) 0.75226(14) 1.03394(13) 0.0247(5) Uani 1 1 d .
H38 H 0.0791 0.7889 1.0690 0.030 Uiso 1 1 calc R
C39 C 0.16355(9) 0.52675(16) 1.13980(13) 0.0290(6) Uani 1 1 d .
H39 H 0.1899 0.5594 1.1667 0.035 Uiso 1 1 calc R
C40 C 0.16499(9) 0.44944(17) 1.13368(14) 0.0321(6) Uani 1 1 d .
H40 H 0.1923 0.4170 1.1555 0.039 Uiso 1 1 calc R
C41 C 0.11806(9) 0.49553(18) 0.87569(14) 0.0291(6) Uani 1 1 d .
C42 C 0.12309(14) 0.5097(3) 0.80213(18) 0.0788(14) Uani 1 1 d .
H42A H 0.1281 0.4598 0.7814 0.118 Uiso 1 1 calc R
H42B H 0.1506 0.5440 0.8099 0.118 Uiso 1 1 calc R
H42C H 0.0939 0.5344 0.7673 0.118 Uiso 1 1 calc R
C43 C 0.16133(10) 0.4502(2) 0.9284(2) 0.0537(9) Uani 1 1 d .
H43A H 0.1582 0.4432 0.9766 0.081 Uiso 1 1 calc R
H43B H 0.1907 0.4794 0.9357 0.081 Uiso 1 1 calc R
H43C H 0.1628 0.3991 0.9068 0.081 Uiso 1 1 calc R
C44 C 0.11461(10) 0.57215(17) 0.9117(2) 0.0427(7) Uani 1 1 d .
H44A H 0.0857 0.6000 0.8799 0.064 Uiso 1 1 calc R
H44B H 0.1429 0.6040 0.9181 0.064 Uiso 1 1 calc R
H44C H 0.1130 0.5623 0.9604 0.064 Uiso 1 1 calc R
C45 C -0.04526(10) 0.48915(18) 1.09392(15) 0.0313(6) Uani 1 1 d .
C46 C 0.00051(11) 0.4555(2) 1.15185(16) 0.0443(7) Uani 1 1 d .
H46A H 0.0274 0.4653 1.1364 0.066 Uiso 1 1 calc R
H46B H -0.0033 0.3991 1.1562 0.066 Uiso 1 1 calc R
H46C H 0.0069 0.4804 1.2002 0.066 Uiso 1 1 calc R
C47 C -0.0408(2) 0.5727(2) 1.0823(2) 0.0778(14) Uani 1 1 d .
H47A H -0.0132 0.5818 1.0685 0.117 Uiso 1 1 calc R
H47B H -0.0363 0.6011 1.1284 0.117 Uiso 1 1 calc R
H47C H -0.0700 0.5914 1.0423 0.117 Uiso 1 1 calc R
C48 C -0.08597(12) 0.4734(3) 1.12128(19) 0.0644(12) Uani 1 1 d .
H48A H -0.0807 0.5040 1.1664 0.097 Uiso 1 1 calc R
H48B H -0.0866 0.4177 1.1325 0.097 Uiso 1 1 calc R
H48C H -0.1166 0.4883 1.0824 0.097 Uiso 1 1 calc R
C49 C -0.03789(8) 0.68969(14) 0.86622(13) 0.0223(5) Uani 1 1 d .
C50 C -0.02264(9) 0.64608(15) 0.80952(13) 0.0272(5) Uani 1 1 d .
H50A H 0.0032 0.6749 0.8019 0.041 Uiso 1 1 calc R
H50B H -0.0501 0.6418 0.7620 0.041 Uiso 1 1 calc R
H50C H -0.0113 0.5937 0.8284 0.041 Uiso 1 1 calc R
C51 C -0.07679(8) 0.64401(16) 0.88066(14) 0.0297(6) Uani 1 1 d .
H51A H -0.0652 0.5912 0.8975 0.045 Uiso 1 1 calc R
H51B H -0.1054 0.6409 0.8346 0.045 Uiso 1 1 calc R
H51C H -0.0848 0.6705 0.9192 0.045 Uiso 1 1 calc R
C52 C -0.05731(10) 0.77015(15) 0.83534(14) 0.0326(6) Uani 1 1 d .
H52A H -0.0654 0.7991 0.8726 0.049 Uiso 1 1 calc R
H52B H -0.0861 0.7641 0.7899 0.049 Uiso 1 1 calc R
H52C H -0.0329 0.7989 0.8238 0.049 Uiso 1 1 calc R
C53 C 0.10658(9) 0.34083(15) 1.07973(14) 0.0274(6) Uani 1 1 d .
C54 C 0.05469(9) 0.32881(15) 1.03108(16) 0.0343(6) Uani 1 1 d .
H54A H 0.0345 0.3542 1.0539 0.051 Uiso 1 1 calc R
H54B H 0.0476 0.2728 1.0258 0.051 Uiso 1 1 calc R
H54C H 0.0482 0.3516 0.9818 0.051 Uiso 1 1 calc R
C55 C 0.13712(11) 0.2994(2) 1.0444(2) 0.0568(9) Uani 1 1 d .
H55A H 0.1306 0.3213 0.9948 0.085 Uiso 1 1 calc R
H55B H 0.1294 0.2436 1.0398 0.085 Uiso 1 1 calc R
H55C H 0.1711 0.3064 1.0757 0.085 Uiso 1 1 calc R
C56 C 0.11467(14) 0.30747(18) 1.15714(16) 0.0572(10) Uani 1 1 d .
H56A H 0.1486 0.3125 1.1895 0.086 Uiso 1 1 calc R
H56B H 0.1055 0.2523 1.1524 0.086 Uiso 1 1 calc R
H56C H 0.0951 0.3364 1.1788 0.086 Uiso 1 1 calc R
C57 C 0.87426(8) 0.91336(13) 1.08815(12) 0.0205(5) Uani 1 1 d .
C58 C 0.79865(8) 1.04257(14) 0.98986(13) 0.0213(5) Uani 1 1 d .
C59 C 0.84807(8) 0.92197(13) 0.88645(12) 0.0209(5) Uani 1 1 d .
C60 C 0.91134(8) 1.06022(14) 0.99385(12) 0.0196(5) Uani 1 1 d .
C61 C 0.90937(9) 0.85778(16) 1.20090(12) 0.0286(6) Uani 1 1 d .
H61 H 0.9316 0.8302 1.2420 0.034 Uiso 1 1 calc R
C62 C 0.86872(9) 0.89202(16) 1.19771(13) 0.0288(6) Uani 1 1 d .
H62 H 0.8568 0.8929 1.2366 0.035 Uiso 1 1 calc R
C63 C 0.75793(8) 1.09109(16) 1.05488(15) 0.0313(6) Uani 1 1 d .
H63 H 0.7453 1.0970 1.0926 0.038 Uiso 1 1 calc R
C64 C 0.75042(9) 1.13936(16) 0.99734(15) 0.0333(6) Uani 1 1 d .
H64 H 0.7317 1.1856 0.9867 0.040 Uiso 1 1 calc R
C65 C 0.81997(9) 0.87048(15) 0.77061(13) 0.0297(6) Uani 1 1 d .
H65 H 0.8012 0.8412 0.7279 0.036 Uiso 1 1 calc R
C66 C 0.85749(10) 0.91623(15) 0.77750(13) 0.0294(6) Uani 1 1 d .
H66 H 0.8700 0.9256 0.7400 0.035 Uiso 1 1 calc R
C67 C 0.94178(8) 1.13287(14) 0.92611(13) 0.0249(5) Uani 1 1 d .
H67 H 0.9508 1.1491 0.8865 0.030 Uiso 1 1 calc R
C68 C 0.94681(8) 1.17480(14) 0.98737(13) 0.0254(5) Uani 1 1 d .
H68 H 0.9603 1.2255 0.9993 0.030 Uiso 1 1 calc R
C69 C 0.95092(9) 0.83834(15) 1.10880(14) 0.0254(5) Uani 1 1 d .
C70 C 0.98016(10) 0.77849(17) 1.16494(15) 0.0379(6) Uani 1 1 d .
H70A H 0.9994 0.8047 1.2117 0.057 Uiso 1 1 calc R
H70B H 1.0014 0.7512 1.1453 0.057 Uiso 1 1 calc R
H70C H 0.9586 0.7408 1.1742 0.057 Uiso 1 1 calc R
C71 C 0.92652(9) 0.79749(16) 1.03372(14) 0.0333(6) Uani 1 1 d .
H71A H 0.9043 0.7578 1.0381 0.050 Uiso 1 1 calc R
H71B H 0.9509 0.7726 1.0190 0.050 Uiso 1 1 calc R
H71C H 0.9087 0.8359 0.9959 0.050 Uiso 1 1 calc R
C72 C 0.98286(10) 0.90416(16) 1.10228(17) 0.0370(6) Uani 1 1 d .
H72A H 0.9634 0.9426 1.0660 0.055 Uiso 1 1 calc R
H72B H 1.0074 0.8830 1.0857 0.055 Uiso 1 1 calc R
H72C H 0.9984 0.9293 1.1509 0.055 Uiso 1 1 calc R
C73 C 0.77413(9) 1.14549(15) 0.88576(14) 0.0273(5) Uani 1 1 d .
C74 C 0.81710(10) 1.1976(2) 0.90132(18) 0.0531(9) Uani 1 1 d .
H74A H 0.8164 1.2395 0.9353 0.080 Uiso 1 1 calc R
H74B H 0.8163 1.2202 0.8545 0.080 Uiso 1 1 calc R
H74C H 0.8465 1.1669 0.9243 0.080 Uiso 1 1 calc R
C75 C 0.77304(14) 1.08174(19) 0.83115(16) 0.0508(9) Uani 1 1 d .
H75A H 0.8024 1.0506 0.8516 0.076 Uiso 1 1 calc R
H75B H 0.7708 1.1052 0.7839 0.076 Uiso 1 1 calc R
H75C H 0.7452 1.0480 0.8226 0.076 Uiso 1 1 calc R
C76 C 0.72889(9) 1.19538(18) 0.85152(18) 0.0432(7) Uani 1 1 d .
H76A H 0.7006 1.1636 0.8455 0.065 Uiso 1 1 calc R
H76B H 0.7266 1.2148 0.8027 0.065 Uiso 1 1 calc R
H76C H 0.7305 1.2396 0.8844 0.065 Uiso 1 1 calc R
C77 C 0.77814(9) 0.82502(15) 0.85343(14) 0.0268(6) Uani 1 1 d .
C78 C 0.79570(10) 0.74025(15) 0.86117(16) 0.0356(6) Uani 1 1 d .
H78A H 0.7973 0.7229 0.8140 0.053 Uiso 1 1 calc R
H78B H 0.7734 0.7069 0.8735 0.053 Uiso 1 1 calc R
H78C H 0.8276 0.7368 0.9009 0.053 Uiso 1 1 calc R
C79 C 0.77370(10) 0.85030(16) 0.92561(14) 0.0322(6) Uani 1 1 d .
H79A H 0.8050 0.8462 0.9667 0.048 Uiso 1 1 calc R
H79B H 0.7507 0.8165 0.9357 0.048 Uiso 1 1 calc R
H79C H 0.7626 0.9045 0.9210 0.048 Uiso 1 1 calc R
C80 C 0.72934(9) 0.83238(18) 0.79017(15) 0.0380(6) Uani 1 1 d .
H80A H 0.7194 0.8872 0.7843 0.057 Uiso 1 1 calc R
H80B H 0.7058 0.8011 0.8017 0.057 Uiso 1 1 calc R
H80C H 0.7314 0.8135 0.7438 0.057 Uiso 1 1 calc R
C81 C 0.92969(8) 1.15317(15) 1.10514(13) 0.0241(5) Uani 1 1 d .
C82 C 0.94407(11) 1.08319(16) 1.15642(14) 0.0378(6) Uani 1 1 d .
H82A H 0.9194 1.0427 1.1380 0.057 Uiso 1 1 calc R
H82B H 0.9474 1.0988 1.2068 0.057 Uiso 1 1 calc R
H82C H 0.9747 1.0627 1.1577 0.057 Uiso 1 1 calc R
C83 C 0.88127(9) 1.18505(19) 1.09859(16) 0.0400(7) Uani 1 1 d .
H83A H 0.8732 1.2306 1.0656 0.060 Uiso 1 1 calc R
H83B H 0.8826 1.2004 1.1480 0.060 Uiso 1 1 calc R
H83C H 0.8567 1.1447 1.0779 0.060 Uiso 1 1 calc R
C84 C 0.96762(10) 1.21692(17) 1.13651(16) 0.0364(6) Uani 1 1 d .
H84A H 0.9985 1.1980 1.1374 0.055 Uiso 1 1 calc R
H84B H 0.9706 1.2301 1.1873 0.055 Uiso 1 1 calc R
H84C H 0.9580 1.2635 1.1049 0.055 Uiso 1 1 calc R
Fe1 Fe 0.700488(10) 0.524543(18) 0.980459(15) 0.01664(8) Uani 1 1 d .
Fe2 Fe 0.027361(11) 0.516821(17) 0.974100(16) 0.01743(8) Uani 1 1 d .
Fe3 Fe 0.858023(11) 0.976388(18) 0.988538(15) 0.01770(8) Uani 1 1 d .
N1 N 0.73429(7) 0.54130(11) 0.84177(10) 0.0199(4) Uani 1 1 d .
N2 N 0.67639(7) 0.61599(11) 0.83843(10) 0.0207(4) Uani 1 1 d .
N3 N 0.61754(7) 0.63069(12) 0.90735(10) 0.0220(4) Uani 1 1 d .
N4 N 0.60256(6) 0.57986(11) 0.99832(10) 0.0204(4) Uani 1 1 d .
N5 N 0.79015(6) 0.58844(12) 1.12279(10) 0.0202(4) Uani 1 1 d .
N6 N 0.77811(7) 0.46318(12) 1.11965(10) 0.0207(4) Uani 1 1 d .
N7 N 0.71107(7) 0.36439(11) 1.04426(11) 0.0223(4) Uani 1 1 d .
N8 N 0.64951(7) 0.35339(12) 0.94040(11) 0.0225(4) Uani 1 1 d .
N9 N 0.07396(7) 0.44775(12) 0.86113(11) 0.0243(4) Uani 1 1 d .
N10 N 0.00307(7) 0.40770(11) 0.84798(10) 0.0218(4) Uani 1 1 d .
N11 N -0.05580(6) 0.40798(11) 0.91597(11) 0.0215(4) Uani 1 1 d .
N12 N -0.05588(7) 0.44606(13) 1.02252(11) 0.0247(4) Uani 1 1 d .
N13 N 0.00434(6) 0.69896(11) 0.93728(10) 0.0193(4) Uani 1 1 d .
N14 N 0.06440(7) 0.67290(11) 1.03933(10) 0.0216(4) Uani 1 1 d .
N15 N 0.11722(7) 0.55132(12) 1.10034(10) 0.0227(4) Uani 1 1 d .
N16 N 0.11928(7) 0.42533(12) 1.08969(10) 0.0227(4) Uani 1 1 d .
N17 N 0.91269(7) 0.87046(12) 1.13248(10) 0.0213(4) Uani 1 1 d .
N18 N 0.84724(7) 0.92568(12) 1.12880(10) 0.0224(4) Uani 1 1 d .
N19 N 0.78709(7) 1.03137(12) 1.05004(12) 0.0236(4) Uani 1 1 d .
N20 N 0.77508(6) 1.10905(12) 0.95663(11) 0.0234(4) Uani 1 1 d .
N21 N 0.81402(7) 0.87432(12) 0.83751(10) 0.0239(4) Uani 1 1 d .
N22 N 0.87482(7) 0.94739(12) 0.84847(10) 0.0215(4) Uani 1 1 d .
N23 N 0.92130(6) 1.06248(11) 0.93089(10) 0.0199(4) Uani 1 1 d .
N24 N 0.92834(6) 1.12957(11) 1.02969(11) 0.0197(4) Uani 1 1 d .

loop_
_atom_site_aniso_label
_atom_site_aniso_U_11
_atom_site_aniso_U_22
_atom_site_aniso_U_33
_atom_site_aniso_U_23
_atom_site_aniso_U_13
_atom_site_aniso_U_12
B1 0.0259(13) 0.0251(15) 0.0282(14) 0.0060(11) 0.0125(12) 0.0069(12)
B2 0.0300(14) 0.0270(16) 0.0263(14) 0.0051(12) 0.0105(12) 0.0074(12)
B3 0.0201(13) 0.0232(15) 0.0244(13) -0.0040(11) -0.0001(11) -0.0044(11)
B4 0.0511(19) 0.0266(17) 0.0229(14) -0.0060(12) -0.0009(14) -0.0009(15)
B5 0.0245(14) 0.0299(15) 0.0266(14) -0.0024(12) 0.0132(12) -0.0047(12)
B6 0.0243(13) 0.0286(15) 0.0232(13) 0.0049(12) 0.0124(11) 0.0059(12)
C1 0.0198(11) 0.0186(11) 0.0215(11) -0.0030(9) 0.0093(9) -0.0033(9)
C2 0.0175(10) 0.0163(11) 0.0232(11) -0.0021(9) 0.0082(9) -0.0009(9)
C3 0.0161(10) 0.0232(12) 0.0215(10) -0.0014(9) 0.0107(9) 0.0013(9)
C4 0.0226(11) 0.0210(12) 0.0243(11) -0.0020(9) 0.0136(10) 0.0033(9)
C5 0.0302(12) 0.0255(13) 0.0208(11) -0.0048(10) 0.0125(10) -0.0085(10)
C6 0.0288(12) 0.0244(13) 0.0197(11) 0.0000(9) 0.0093(10) -0.0048(10)
C7 0.0186(11) 0.0393(16) 0.0299(12) 0.0080(11) 0.0068(10) 0.0115(11)
C8 0.0191(11) 0.0432(16) 0.0321(13) 0.0068(12) 0.0122(10) 0.0107(11)
C9 0.0173(11) 0.0398(15) 0.0234(11) -0.0051(11) 0.0075(9) 0.0004(10)
C10 0.0189(11) 0.0398(16) 0.0200(11) 0.0026(10) 0.0068(9) 0.0114(10)
C11 0.0376(14) 0.0179(12) 0.0396(14) 0.0032(11) 0.0235(12) 0.0032(11)
C12 0.0371(13) 0.0176(12) 0.0445(14) -0.0036(11) 0.0263(12) -0.0042(10)
C13 0.0244(12) 0.0207(13) 0.0333(13) 0.0002(10) 0.0160(11) 0.0011(10)
C14 0.0261(12) 0.0272(14) 0.0403(14) -0.0040(11) 0.0185(11) -0.0040(10)
C15 0.0305(13) 0.0252(13) 0.0443(14) -0.0090(11) 0.0234(12) -0.0037(11)
C16 0.0292(13) 0.0335(15) 0.0419(15) 0.0097(13) 0.0227(12) 0.0140(12)
C17 0.0233(11) 0.0200(12) 0.0253(12) 0.0016(10) 0.0121(10) 0.0005(10)
C18 0.0594(18) 0.0226(13) 0.0413(15) -0.0026(12) 0.0334(15) -0.0031(13)
C19 0.0229(12) 0.0381(15) 0.0253(12) 0.0052(11) 0.0106(10) 0.0001(11)
C20 0.0283(12) 0.0306(14) 0.0353(13) -0.0029(11) 0.0203(11) -0.0009(11)
C21 0.0252(12) 0.0258(13) 0.0261(12) -0.0055(10) 0.0147(10) -0.0095(10)
C22 0.0285(13) 0.0502(19) 0.0420(15) -0.0003(13) 0.0188(12) -0.0138(13)
C23 0.0278(12) 0.0204(13) 0.0357(13) 0.0031(11) 0.0111(11) -0.0004(10)
C24 0.0556(17) 0.0314(15) 0.0317(14) -0.0069(12) 0.0238(13) -0.0051(13)
C25 0.0242(12) 0.0291(14) 0.0295(13) -0.0089(11) 0.0110(10) -0.0081(11)
C26 0.0392(15) 0.060(2) 0.0305(14) -0.0006(14) 0.0116(12) -0.0171(15)
C27 0.0436(17) 0.0412(19) 0.0402(16) -0.0079(14) -0.0011(14) 0.0116(14)
C28 0.0395(15) 0.0386(17) 0.0409(15) -0.0143(13) 0.0103(13) -0.0132(13)
C29 0.0167(10) 0.0190(11) 0.0190(10) 0.0017(8) 0.0065(9) 0.0013(9)
C30 0.0170(10) 0.0222(12) 0.0250(11) 0.0018(10) 0.0075(9) 0.0038(9)
C31 0.0276(11) 0.0171(11) 0.0179(10) -0.0009(9) 0.0093(9) 0.0005(10)
C32 0.0234(11) 0.0183(12) 0.0184(10) 0.0002(9) 0.0084(9) -0.0018(9)
C33 0.0390(14) 0.0338(15) 0.0312(13) -0.0110(12) 0.0179(12) 0.0029(12)
C34 0.0382(14) 0.0285(14) 0.0274(12) -0.0133(11) 0.0124(11) 0.0005(11)
C35 0.0187(11) 0.0264(14) 0.0418(14) 0.0068(11) 0.0095(11) -0.0034(10)
C36 0.0242(12) 0.0320(15) 0.0455(15) 0.0145(12) 0.0197(12) 0.0025(11)
C37 0.0299(12) 0.0144(11) 0.0329(12) -0.0002(10) 0.0161(10) 0.0010(10)
C38 0.0295(12) 0.0153(11) 0.0302(12) -0.0055(10) 0.0124(11) -0.0054(10)
C39 0.0210(12) 0.0388(16) 0.0223(11) -0.0056(10) 0.0025(10) -0.0077(11)
C40 0.0199(12) 0.0371(16) 0.0310(13) -0.0068(12) 0.0003(10) 0.0036(11)
C41 0.0188(12) 0.0434(16) 0.0267(12) -0.0015(12) 0.0104(10) -0.0026(12)
C42 0.066(2) 0.142(4) 0.0348(17) -0.010(2) 0.0260(18) -0.056(3)
C43 0.0282(15) 0.0428(19) 0.078(2) -0.0112(17) 0.0062(15) 0.0057(14)
C44 0.0293(14) 0.0314(16) 0.074(2) -0.0004(15) 0.0270(15) -0.0069(12)
C45 0.0343(15) 0.0405(17) 0.0273(13) 0.0068(12) 0.0210(12) 0.0088(12)
C46 0.0404(16) 0.0523(19) 0.0378(15) -0.0070(14) 0.0121(13) 0.0027(14)
C47 0.168(5) 0.0343(19) 0.054(2) -0.0051(16) 0.068(3) 0.007(2)
C48 0.0433(18) 0.113(4) 0.0471(19) -0.0003(19) 0.0286(16) 0.013(2)
C49 0.0228(11) 0.0186(12) 0.0237(11) 0.0017(10) 0.0067(10) 0.0026(10)
C50 0.0290(12) 0.0281(14) 0.0236(12) -0.0024(10) 0.0092(10) 0.0012(10)
C51 0.0184(11) 0.0339(15) 0.0352(13) 0.0043(11) 0.0083(10) -0.0012(11)
C52 0.0414(14) 0.0261(14) 0.0276(12) 0.0034(11) 0.0101(11) 0.0086(11)
C53 0.0323(13) 0.0177(12) 0.0278(12) 0.0002(10) 0.0063(11) 0.0076(11)
C54 0.0337(14) 0.0164(13) 0.0453(15) 0.0023(11) 0.0065(12) -0.0003(11)
C55 0.0443(17) 0.0362(18) 0.093(3) -0.0236(18) 0.0297(18) 0.0030(15)
C56 0.091(3) 0.0278(16) 0.0339(15) 0.0079(13) 0.0024(17) -0.0054(17)
C57 0.0214(11) 0.0179(12) 0.0210(11) -0.0012(9) 0.0067(9) -0.0032(9)
C58 0.0178(11) 0.0197(12) 0.0248(11) -0.0031(9) 0.0063(9) -0.0029(9)
C59 0.0238(11) 0.0145(11) 0.0212(11) 0.0031(9) 0.0050(9) 0.0037(9)
C60 0.0171(10) 0.0195(12) 0.0229(11) 0.0036(9) 0.0083(9) 0.0029(9)
C61 0.0353(13) 0.0305(15) 0.0156(11) 0.0020(10) 0.0048(10) -0.0003(11)
C62 0.0381(14) 0.0335(15) 0.0180(11) -0.0012(10) 0.0144(11) -0.0070(12)
C63 0.0248(12) 0.0325(15) 0.0402(14) -0.0060(12) 0.0163(11) 0.0023(11)
C64 0.0253(13) 0.0284(14) 0.0465(15) -0.0041(12) 0.0140(12) 0.0043(11)
C65 0.0349(13) 0.0272(14) 0.0202(11) -0.0041(10) 0.0028(11) 0.0032(11)
C66 0.0399(14) 0.0293(14) 0.0212(11) 0.0025(10) 0.0141(11) 0.0097(11)
C67 0.0179(11) 0.0271(13) 0.0294(12) 0.0101(10) 0.0087(10) 0.0025(10)
C68 0.0178(11) 0.0206(13) 0.0358(13) 0.0082(10) 0.0080(10) -0.0010(9)
C69 0.0280(12) 0.0192(13) 0.0300(12) 0.0070(10) 0.0123(11) 0.0022(10)
C70 0.0410(15) 0.0315(15) 0.0374(14) 0.0061(12) 0.0104(13) 0.0048(12)
C71 0.0308(13) 0.0344(15) 0.0333(13) 0.0001(12) 0.0108(11) 0.0039(12)
C72 0.0334(14) 0.0274(14) 0.0546(17) 0.0072(13) 0.0217(13) 0.0027(12)
C73 0.0208(11) 0.0233(13) 0.0328(13) 0.0063(11) 0.0044(10) 0.0046(10)
C74 0.0283(14) 0.069(2) 0.0518(17) 0.0312(17) 0.0030(13) -0.0129(15)
C75 0.084(2) 0.0358(17) 0.0340(15) 0.0120(13) 0.0242(16) 0.0223(17)
C76 0.0290(14) 0.0393(17) 0.0548(17) 0.0171(14) 0.0086(13) 0.0147(12)
C77 0.0272(12) 0.0178(13) 0.0306(13) 0.0023(10) 0.0055(11) -0.0013(10)
C78 0.0355(14) 0.0224(14) 0.0430(15) -0.0004(11) 0.0082(12) -0.0003(11)
C79 0.0342(13) 0.0298(14) 0.0330(13) 0.0002(11) 0.0132(12) -0.0090(11)
C80 0.0303(14) 0.0391(17) 0.0354(14) 0.0070(12) 0.0021(12) 0.0000(12)
C81 0.0197(11) 0.0262(13) 0.0256(12) -0.0062(10) 0.0076(10) -0.0036(10)
C82 0.0601(18) 0.0285(15) 0.0266(13) -0.0050(11) 0.0183(13) 0.0005(13)
C83 0.0267(13) 0.0507(18) 0.0429(15) -0.0180(14) 0.0136(12) 0.0014(13)
C84 0.0343(14) 0.0357(16) 0.0388(14) -0.0142(13) 0.0135(12) -0.0135(13)
Fe1 0.01475(15) 0.01753(18) 0.01818(14) 0.00074(13) 0.00685(13) 0.00153(13)
Fe2 0.01862(15) 0.01415(17) 0.01830(15) -0.00244(13) 0.00563(13) -0.00110(13)
Fe3 0.01833(16) 0.01743(16) 0.01751(16) 0.00118(13) 0.00699(12) 0.00048(13)
N1 0.0216(10) 0.0193(10) 0.0217(9) -0.0023(8) 0.0115(8) -0.0040(8)
N2 0.0217(9) 0.0204(10) 0.0191(9) 0.0015(8) 0.0068(8) -0.0003(8)
N3 0.0196(9) 0.0219(10) 0.0237(9) 0.0025(8) 0.0074(8) 0.0037(8)
N4 0.0178(9) 0.0202(10) 0.0253(9) -0.0006(8) 0.0107(8) 0.0009(8)
N5 0.0128(8) 0.0279(11) 0.0212(9) -0.0024(8) 0.0079(7) -0.0003(8)
N6 0.0190(9) 0.0274(11) 0.0180(9) 0.0019(8) 0.0095(8) 0.0050(8)
N7 0.0240(9) 0.0180(10) 0.0282(10) 0.0018(8) 0.0139(8) 0.0034(8)
N8 0.0218(10) 0.0206(11) 0.0285(10) -0.0058(8) 0.0133(8) -0.0043(8)
N9 0.0262(10) 0.0260(11) 0.0233(10) -0.0002(9) 0.0122(9) 0.0032(9)
N10 0.0247(10) 0.0193(10) 0.0191(9) -0.0053(8) 0.0056(8) -0.0025(8)
N11 0.0148(9) 0.0184(10) 0.0281(10) 0.0017(8) 0.0047(8) -0.0016(8)
N12 0.0227(10) 0.0272(11) 0.0270(10) 0.0083(9) 0.0126(9) 0.0070(9)
N13 0.0212(9) 0.0171(10) 0.0221(9) -0.0013(8) 0.0110(8) -0.0007(8)
N14 0.0265(10) 0.0151(10) 0.0229(9) -0.0041(8) 0.0092(8) -0.0036(8)
N15 0.0242(10) 0.0206(10) 0.0191(9) -0.0017(8) 0.0035(8) -0.0043(8)
N16 0.0192(9) 0.0238(11) 0.0224(9) -0.0037(8) 0.0047(8) 0.0015(8)
N17 0.0237(10) 0.0217(11) 0.0166(9) 0.0021(8) 0.0057(8) -0.0005(8)
N18 0.0247(10) 0.0225(11) 0.0206(9) -0.0020(8) 0.0094(8) -0.0062(8)
N19 0.0192(10) 0.0233(11) 0.0309(11) -0.0040(8) 0.0126(9) -0.0044(8)
N20 0.0171(9) 0.0205(10) 0.0320(10) -0.0016(8) 0.0085(8) 0.0007(8)
N21 0.0292(10) 0.0177(10) 0.0219(10) 0.0018(8) 0.0066(9) 0.0032(8)
N22 0.0272(10) 0.0200(10) 0.0173(9) 0.0024(8) 0.0085(8) 0.0076(8)
N23 0.0162(9) 0.0217(11) 0.0220(9) 0.0042(8) 0.0075(8) 0.0020(8)
N24 0.0160(9) 0.0185(10) 0.0256(9) 0.0003(8) 0.0090(8) -0.0020(8)

loop_
_atom_type_symbol
_atom_type_description
_atom_type_scat_dispersion_real
_atom_type_scat_dispersion_imag
_atom_type_scat_source
C C 0.0033 0.0016 'International Tables Vol C Tables 4.2.6.8 and 6.1.1.4'
H H 0.0000 0.0000 'International Tables Vol C Tables 4.2.6.8 and 6.1.1.4'
B B 0.0013 0.0007 'International Tables Vol C Tables 4.2.6.8 and 6.1.1.4'
N N 0.0061 0.0033 'International Tables Vol C Tables 4.2.6.8 and 6.1.1.4'
Fe Fe 0.3463 0.8444 'International Tables Vol C Tables 4.2.6.8 and 6.1.1.4'

loop_
_geom_angle_atom_site_label_1
_geom_angle_atom_site_label_2
_geom_angle_atom_site_label_3
_geom_angle
N3 B1 N2 112.8(2)
N3 B1 H1A 109.0
N2 B1 H1A 109.0
N3 B1 H1B 109.0
N2 B1 H1B 109.0
H1A B1 H1B 107.8
N6 B2 N7 114.5(2)
N6 B2 H2A 108.6
N7 B2 H2A 108.6
N6 B2 H2B 108.6
N7 B2 H2B 108.6
H2A B2 H2B 107.6
N11 B3 N10 112.51(19)
N11 B3 H3A 109.1
N10 B3 H3A 109.1
N11 B3 H3B 109.1
N10 B3 H3B 109.1
H3A B3 H3B 107.8
N14 B4 N15 113.9(2)
N14 B4 H4A 108.8
N15 B4 H4A 108.8
N14 B4 H4B 108.8
N15 B4 H4B 108.8
H4A B4 H4B 107.7
N18 B5 N19 113.0(2)
N18 B5 H5A 109.0
N19 B5 H5A 109.0
N18 B5 H5B 109.0
N19 B5 H5B 109.0
H5A B5 H5B 107.8
N22 B6 N23 112.21(19)
N22 B6 H6A 109.2
N23 B6 H6A 109.2
N22 B6 H6B 109.2
N23 B6 H6B 109.2
H6A B6 H6B 107.9
N2 C1 N1 104.70(18)
N2 C1 Fe1 118.96(15)
N1 C1 Fe1 135.58(17)
N3 C2 N4 105.25(18)
N3 C2 Fe1 116.82(15)
N4 C2 Fe1 135.68(16)
N6 C3 N5 105.05(19)
N6 C3 Fe1 119.30(16)
N5 C3 Fe1 135.13(17)
N7 C4 N8 104.3(2)
N7 C4 Fe1 115.49(16)
N8 C4 Fe1 137.12(17)
C6 C5 N1 106.5(2)
C6 C5 H5 126.8
N1 C5 H5 126.8
C5 C6 N2 107.5(2)
C5 C6 H6 126.2
N2 C6 H6 126.2
C8 C7 N3 107.8(2)
C8 C7 H7 126.1
N3 C7 H7 126.1
C7 C8 N4 106.6(2)
C7 C8 H8 126.7
N4 C8 H8 126.7
C10 C9 N5 106.7(2)
C10 C9 H9 126.6
N5 C9 H9 126.6
C9 C10 N6 108.6(2)
C9 C10 H10 125.7
N6 C10 H10 125.7
C12 C11 N7 108.5(2)
C12 C11 H11 125.8
N7 C11 H11 125.8
C11 C12 N8 106.5(2)
C11 C12 H12 126.7
N8 C12 H12 126.7
N1 C13 C16 110.82(19)
N1 C13 C15 109.0(2)
C16 C13 C15 108.9(2)
N1 C13 C14 108.0(2)
C16 C13 C14 109.7(2)
C15 C13 C14 110.4(2)
C13 C14 H14A 109.5
C13 C14 H14B 109.5
H14A C14 H14B 109.5
C13 C14 H14C 109.5
H14A C14 H14C 109.5
H14B C14 H14C 109.5
C13 C15 H15A 109.5
C13 C15 H15B 109.5
H15A C15 H15B 109.5
C13 C15 H15C 109.5
H15A C15 H15C 109.5
H15B C15 H15C 109.5
C13 C16 H16A 109.5
C13 C16 H16B 109.5
H16A C16 H16B 109.5
C13 C16 H16C 109.5
H16A C16 H16C 109.5
H16B C16 H16C 109.5
N4 C17 C18 110.61(19)
N4 C17 C20 110.0(2)
C18 C17 C20 109.2(2)
N4 C17 C19 108.03(19)
C18 C17 C19 110.1(2)
C20 C17 C19 108.8(2)
C17 C18 H18A 109.5
C17 C18 H18B 109.5
H18A C18 H18B 109.5
C17 C18 H18C 109.5
H18A C18 H18C 109.5
H18B C18 H18C 109.5
C17 C19 H19A 109.5
C17 C19 H19B 109.5
H19A C19 H19B 109.5
C17 C19 H19C 109.5
H19A C19 H19C 109.5
H19B C19 H19C 109.5
C17 C20 H20A 109.5
C17 C20 H20B 109.5
H20A C20 H20B 109.5
C17 C20 H20C 109.5
H20A C20 H20C 109.5
H20B C20 H20C 109.5
N5 C21 C23 111.11(19)
N5 C21 C22 108.1(2)
C23 C21 C22 110.0(2)
N5 C21 C24 108.4(2)
C23 C21 C24 109.2(2)
C22 C21 C24 109.9(2)
C21 C22 H22A 109.5
C21 C22 H22B 109.5
H22A C22 H22B 109.5
C21 C22 H22C 109.5
H22A C22 H22C 109.5
H22B C22 H22C 109.5
C21 C23 H23A 109.5
C21 C23 H23B 109.5
H23A C23 H23B 109.5
C21 C23 H23C 109.5
H23A C23 H23C 109.5
H23B C23 H23C 109.5
C21 C24 H24A 109.5
C21 C24 H24B 109.5
H24A C24 H24B 109.5
C21 C24 H24C 109.5
H24A C24 H24C 109.5
H24B C24 H24C 109.5
N8 C25 C26 108.5(2)
N8 C25 C27 109.9(2)
C26 C25 C27 112.6(3)
N8 C25 C28 108.7(2)
C26 C25 C28 108.1(2)
C27 C25 C28 109.0(2)
C25 C26 H26A 109.5
C25 C26 H26B 109.5
H26A C26 H26B 109.5
C25 C26 H26C 109.5
H26A C26 H26C 109.5
H26B C26 H26C 109.5
C25 C27 H27A 109.5
C25 C27 H27B 109.5
H27A C27 H27B 109.5
C25 C27 H27C 109.5
H27A C27 H27C 109.5
H27B C27 H27C 109.5
C25 C28 H28A 109.5
C25 C28 H28B 109.5
H28A C28 H28B 109.5
C25 C28 H28C 109.5
H28A C28 H28C 109.5
H28B C28 H28C 109.5
N10 C29 N9 104.76(19)
N10 C29 Fe2 114.28(15)
N9 C29 Fe2 135.88(16)
N11 C30 N12 105.2(2)
N11 C30 Fe2 117.21(16)
N12 C30 Fe2 136.17(17)
N14 C31 N13 105.25(19)
N14 C31 Fe2 118.81(16)
N13 C31 Fe2 135.93(16)
N15 C32 N16 105.10(19)
N15 C32 Fe2 114.03(16)
N16 C32 Fe2 135.73(17)
C34 C33 N9 106.5(2)
C34 C33 H33 126.7
N9 C33 H33 126.7
C33 C34 N10 108.6(2)
C33 C34 H34 125.7
N10 C34 H34 125.7
C36 C35 N11 108.2(2)
C36 C35 H35 125.9
N11 C35 H35 125.9
C35 C36 N12 106.7(2)
C35 C36 H36 126.6
N12 C36 H36 126.6
C38 C37 N13 106.0(2)
C38 C37 H37 127.0
N13 C37 H37 127.0
C37 C38 N14 108.7(2)
C37 C38 H38 125.7
N14 C38 H38 125.7
C40 C39 N15 108.3(2)
C40 C39 H39 125.8
N15 C39 H39 125.8
C39 C40 N16 107.1(2)
C39 C40 H40 126.5
N16 C40 H40 126.5
N9 C41 C44 110.6(2)
N9 C41 C42 108.1(2)
C44 C41 C42 110.3(3)
N9 C41 C43 108.7(2)
C44 C41 C43 108.9(2)
C42 C41 C43 110.3(3)
C41 C42 H42A 109.5
C41 C42 H42B 109.5
H42A C42 H42B 109.5
C41 C42 H42C 109.5
H42A C42 H42C 109.5
H42B C42 H42C 109.5
C41 C43 H43A 109.5
C41 C43 H43B 109.5
H43A C43 H43B 109.5
C41 C43 H43C 109.5
H43A C43 H43C 109.5
H43B C43 H43C 109.5
C41 C44 H44A 109.5
C41 C44 H44B 109.5
H44A C44 H44B 109.5
C41 C44 H44C 109.5
H44A C44 H44C 109.5
H44B C44 H44C 109.5
C47 C45 N12 110.0(2)
C47 C45 C46 111.9(3)
N12 C45 C46 108.2(2)
C47 C45 C48 111.0(3)
N12 C45 C48 108.4(3)
C46 C45 C48 107.3(2)
C45 C46 H46A 109.5
C45 C46 H46B 109.5
H46A C46 H46B 109.5
C45 C46 H46C 109.5
H46A C46 H46C 109.5
H46B C46 H46C 109.5
C45 C47 H47A 109.5
C45 C47 H47B 109.5
H47A C47 H47B 109.5
C45 C47 H47C 109.5
H47A C47 H47C 109.5
H47B C47 H47C 109.5
C45 C48 H48A 109.5
C45 C48 H48B 109.5
H48A C48 H48B 109.5
C45 C48 H48C 109.5
H48A C48 H48C 109.5
H48B C48 H48C 109.5
N13 C49 C51 109.46(18)
N13 C49 C52 109.42(19)
C51 C49 C52 109.2(2)
N13 C49 C50 109.34(18)
C51 C49 C50 110.0(2)
C52 C49 C50 109.42(19)
C49 C50 H50A 109.5
C49 C50 H50B 109.5
H50A C50 H50B 109.5
C49 C50 H50C 109.5
H50A C50 H50C 109.5
H50B C50 H50C 109.5
C49 C51 H51A 109.5
C49 C51 H51B 109.5
H51A C51 H51B 109.5
C49 C51 H51C 109.5
H51A C51 H51C 109.5
H51B C51 H51C 109.5
C49 C52 H52A 109.5
C49 C52 H52B 109.5
H52A C52 H52B 109.5
C49 C52 H52C 109.5
H52A C52 H52C 109.5
H52B C52 H52C 109.5
N16 C53 C54 111.7(2)
N16 C53 C55 110.1(2)
C54 C53 C55 108.5(2)
N16 C53 C56 107.3(2)
C54 C53 C56 107.7(3)
C55 C53 C56 111.6(3)
C53 C54 H54A 109.5
C53 C54 H54B 109.5
H54A C54 H54B 109.5
C53 C54 H54C 109.5
H54A C54 H54C 109.5
H54B C54 H54C 109.5
C53 C55 H55A 109.5
C53 C55 H55B 109.5
H55A C55 H55B 109.5
C53 C55 H55C 109.5
H55A C55 H55C 109.5
H55B C55 H55C 109.5
C53 C56 H56A 109.5
C53 C56 H56B 109.5
H56A C56 H56B 109.5
C53 C56 H56C 109.5
H56A C56 H56C 109.5
H56B C56 H56C 109.5
N18 C57 N17 105.85(19)
N18 C57 Fe3 118.36(16)
N17 C57 Fe3 134.49(16)
N19 C58 N20 105.5(2)
N19 C58 Fe3 115.36(16)
N20 C58 Fe3 136.69(17)
N22 C59 N21 105.03(19)
N22 C59 Fe3 117.85(16)
N21 C59 Fe3 135.79(17)
N23 C60 N24 105.15(19)
N23 C60 Fe3 113.24(16)
N24 C60 Fe3 137.57(16)
C62 C61 N17 106.5(2)
C62 C61 H61 126.7
N17 C61 H61 126.7
C61 C62 N18 108.4(2)
C61 C62 H62 125.8
N18 C62 H62 125.8
C64 C63 N19 108.3(2)
C64 C63 H63 125.9
N19 C63 H63 125.9
C63 C64 N20 106.7(2)
C63 C64 H64 126.6
N20 C64 H64 126.6
C66 C65 N21 106.6(2)
C66 C65 H65 126.7
N21 C65 H65 126.7
C65 C66 N22 108.1(2)
C65 C66 H66 125.9
N22 C66 H66 125.9
C68 C67 N23 108.2(2)
C68 C67 H67 125.9
N23 C67 H67 125.9
C67 C68 N24 106.7(2)
C67 C68 H68 126.7
N24 C68 H68 126.7
N17 C69 C70 109.6(2)
N17 C69 C72 109.8(2)
C70 C69 C72 110.4(2)
N17 C69 C71 108.16(19)
C70 C69 C71 108.3(2)
C72 C69 C71 110.6(2)
C69 C70 H70A 109.5
C69 C70 H70B 109.5
H70A C70 H70B 109.5
C69 C70 H70C 109.5
H70A C70 H70C 109.5
H70B C70 H70C 109.5
C69 C71 H71A 109.5
C69 C71 H71B 109.5
H71A C71 H71B 109.5
C69 C71 H71C 109.5
H71A C71 H71C 109.5
H71B C71 H71C 109.5
C69 C72 H72A 109.5
C69 C72 H72B 109.5
H72A C72 H72B 109.5
C69 C72 H72C 109.5
H72A C72 H72C 109.5
H72B C72 H72C 109.5
N20 C73 C74 110.3(2)
N20 C73 C75 109.2(2)
C74 C73 C75 110.9(3)
N20 C73 C76 109.5(2)
C74 C73 C76 108.3(2)
C75 C73 C76 108.7(2)
C73 C74 H74A 109.5
C73 C74 H74B 109.5
H74A C74 H74B 109.5
C73 C74 H74C 109.5
H74A C74 H74C 109.5
H74B C74 H74C 109.5
C73 C75 H75A 109.5
C73 C75 H75B 109.5
H75A C75 H75B 109.5
C73 C75 H75C 109.5
H75A C75 H75C 109.5
H75B C75 H75C 109.5
C73 C76 H76A 109.5
C73 C76 H76B 109.5
H76A C76 H76B 109.5
C73 C76 H76C 109.5
H76A C76 H76C 109.5
H76B C76 H76C 109.5
N21 C77 C79 110.7(2)
N21 C77 C80 109.9(2)
C79 C77 C80 108.8(2)
N21 C77 C78 107.8(2)
C79 C77 C78 109.1(2)
C80 C77 C78 110.5(2)
C77 C78 H78A 109.5
C77 C78 H78B 109.5
H78A C78 H78B 109.5
C77 C78 H78C 109.5
H78A C78 H78C 109.5
H78B C78 H78C 109.5
C77 C79 H79A 109.5
C77 C79 H79B 109.5
H79A C79 H79B 109.5
C77 C79 H79C 109.5
H79A C79 H79C 109.5
H79B C79 H79C 109.5
C77 C80 H80A 109.5
C77 C80 H80B 109.5
H80A C80 H80B 109.5
C77 C80 H80C 109.5
H80A C80 H80C 109.5
H80B C80 H80C 109.5
N24 C81 C82 108.8(2)
N24 C81 C83 110.19(19)
C82 C81 C83 111.5(2)
N24 C81 C84 108.6(2)
C82 C81 C84 108.7(2)
C83 C81 C84 109.0(2)
C81 C82 H82A 109.5
C81 C82 H82B 109.5
H82A C82 H82B 109.5
C81 C82 H82C 109.5
H82A C82 H82C 109.5
H82B C82 H82C 109.5
C81 C83 H83A 109.5
C81 C83 H83B 109.5
H83A C83 H83B 109.5
C81 C83 H83C 109.5
H83A C83 H83C 109.5
H83B C83 H83C 109.5
C81 C84 H84A 109.5
C81 C84 H84B 109.5
H84A C84 H84B 109.5
C81 C84 H84C 109.5
H84A C84 H84C 109.5
H84B C84 H84C 109.5
C3 Fe1 C1 119.78(9)
C3 Fe1 C2 118.60(8)
C1 Fe1 C2 98.52(9)
C3 Fe1 C4 98.65(9)
C1 Fe1 C4 113.10(9)
C2 Fe1 C4 108.45(9)
C31 Fe2 C30 119.39(9)
C31 Fe2 C32 100.27(9)
C30 Fe2 C32 113.23(9)
C31 Fe2 C29 117.42(9)
C30 Fe2 C29 100.41(9)
C32 Fe2 C29 105.92(8)
C57 Fe3 C59 122.48(8)
C57 Fe3 C58 99.58(9)
C59 Fe3 C58 115.29(9)
C57 Fe3 C60 113.19(9)
C59 Fe3 C60 100.38(9)
C58 Fe3 C60 105.26(9)
C1 N1 C5 110.59(19)
C1 N1 C13 128.38(19)
C5 N1 C13 120.91(19)
C1 N2 C6 110.66(19)
C1 N2 B1 128.52(19)
C6 N2 B1 120.1(2)
C2 N3 C7 110.14(19)
C2 N3 B1 129.34(19)
C7 N3 B1 119.6(2)
C2 N4 C8 110.08(19)
C2 N4 C17 127.05(18)
C8 N4 C17 122.82(19)
C3 N5 C9 109.7(2)
C3 N5 C21 128.34(19)
C9 N5 C21 121.9(2)
C3 N6 C10 109.9(2)
C3 N6 B2 131.38(19)
C10 N6 B2 118.3(2)
C4 N7 C11 110.0(2)
C4 N7 B2 129.4(2)
C11 N7 B2 118.2(2)
C4 N8 C12 110.7(2)
C4 N8 C25 125.5(2)
C12 N8 C25 123.8(2)
C29 N9 C33 110.4(2)
C29 N9 C41 127.9(2)
C33 N9 C41 121.5(2)
C29 N10 C34 109.77(19)
C29 N10 B3 126.06(19)
C34 N10 B3 123.1(2)
C30 N11 C35 110.0(2)
C30 N11 B3 125.82(19)
C35 N11 B3 123.4(2)
C30 N12 C36 109.8(2)
C30 N12 C45 125.6(2)
C36 N12 C45 124.6(2)
C31 N13 C37 110.18(18)
C31 N13 C49 124.84(19)
C37 N13 C49 124.96(19)
C31 N14 C38 109.91(19)
C31 N14 B4 129.6(2)
C38 N14 B4 119.9(2)
C32 N15 C39 109.4(2)
C32 N15 B4 128.1(2)
C39 N15 B4 120.8(2)
C32 N16 C40 110.0(2)
C32 N16 C53 128.3(2)
C40 N16 C53 121.2(2)
C57 N17 C61 109.6(2)
C57 N17 C69 124.94(18)
C61 N17 C69 125.4(2)
C57 N18 C62 109.7(2)
C57 N18 B5 127.24(19)
C62 N18 B5 122.0(2)
C58 N19 C63 109.5(2)
C58 N19 B5 129.0(2)
C63 N19 B5 120.5(2)
C58 N20 C64 110.0(2)
C58 N20 C73 127.2(2)
C64 N20 C73 122.8(2)
C59 N21 C65 110.4(2)
C59 N21 C77 127.16(19)
C65 N21 C77 122.1(2)
C59 N22 C66 109.8(2)
C59 N22 B6 126.18(19)
C66 N22 B6 122.9(2)
C60 N23 C67 110.0(2)
C60 N23 B6 126.3(2)
C67 N23 B6 121.6(2)
C60 N24 C68 109.88(19)
C60 N24 C81 126.29(19)
C68 N24 C81 123.8(2)

loop_
_geom_bond_atom_site_label_1
_geom_bond_atom_site_label_2
_geom_bond_distance
B1 N3 1.563(3)
B1 N2 1.569(3)
B1 H1A 0.9900
B1 H1B 0.9900
B2 N6 1.553(4)
B2 N7 1.558(3)
B2 H2A 0.9900
B2 H2B 0.9900
B3 N11 1.551(3)
B3 N10 1.554(3)
B3 H3A 0.9900
B3 H3B 0.9900
B4 N14 1.551(3)
B4 N15 1.570(4)
B4 H4A 0.9900
B4 H4B 0.9900
B5 N18 1.563(3)
B5 N19 1.565(4)
B5 H5A 0.9900
B5 H5B 0.9900
B6 N22 1.550(3)
B6 N23 1.571(3)
B6 H6A 0.9900
B6 H6B 0.9900
C1 N2 1.349(3)
C1 N1 1.362(3)
C1 Fe1 2.114(2)
C2 N3 1.351(3)
C2 N4 1.372(3)
C2 Fe1 2.117(2)
C3 N6 1.358(3)
C3 N5 1.382(3)
C3 Fe1 2.106(2)
C4 N7 1.369(3)
C4 N8 1.377(3)
C4 Fe1 2.120(2)
C5 C6 1.338(4)
C5 N1 1.384(3)
C5 H5 0.9500
C6 N2 1.378(3)
C6 H6 0.9500
C7 C8 1.348(4)
C7 N3 1.374(3)
C7 H7 0.9500
C8 N4 1.377(3)
C8 H8 0.9500
C9 C10 1.335(4)
C9 N5 1.389(3)
C9 H9 0.9500
C10 N6 1.378(3)
C10 H10 0.9500
C11 C12 1.336(4)
C11 N7 1.382(3)
C11 H11 0.9500
C12 N8 1.388(3)
C12 H12 0.9500
C13 N1 1.489(3)
C13 C16 1.516(4)
C13 C15 1.526(3)
C13 C14 1.533(3)
C14 H14A 0.9800
C14 H14B 0.9800
C14 H14C 0.9800
C15 H15A 0.9800
C15 H15B 0.9800
C15 H15C 0.9800
C16 H16A 0.9800
C16 H16B 0.9800
C16 H16C 0.9800
C17 N4 1.494(3)
C17 C18 1.514(3)
C17 C20 1.518(3)
C17 C19 1.528(3)
C18 H18A 0.9800
C18 H18B 0.9800
C18 H18C 0.9800
C19 H19A 0.9800
C19 H19B 0.9800
C19 H19C 0.9800
C20 H20A 0.9800
C20 H20B 0.9800
C20 H20C 0.9800
C21 N5 1.489(3)
C21 C23 1.500(3)
C21 C22 1.530(3)
C21 C24 1.536(3)
C22 H22A 0.9800
C22 H22B 0.9800
C22 H22C 0.9800
C23 H23A 0.9800
C23 H23B 0.9800
C23 H23C 0.9800
C24 H24A 0.9800
C24 H24B 0.9800
C24 H24C 0.9800
C25 N8 1.500(3)
C25 C26 1.503(4)
C25 C27 1.511(4)
C25 C28 1.528(4)
C26 H26A 0.9800
C26 H26B 0.9800
C26 H26C 0.9800
C27 H27A 0.9800
C27 H27B 0.9800
C27 H27C 0.9800
C28 H28A 0.9800
C28 H28B 0.9800
C28 H28C 0.9800
C29 N10 1.359(3)
C29 N9 1.376(3)
C29 Fe2 2.110(2)
C30 N11 1.361(3)
C30 N12 1.367(3)
C30 Fe2 2.104(2)
C31 N14 1.353(3)
C31 N13 1.368(3)
C31 Fe2 2.091(2)
C32 N15 1.366(3)
C32 N16 1.370(3)
C32 Fe2 2.107(2)
C33 C34 1.336(4)
C33 N9 1.379(3)
C33 H33 0.9500
C34 N10 1.377(3)
C34 H34 0.9500
C35 C36 1.341(4)
C35 N11 1.368(3)
C35 H35 0.9500
C36 N12 1.386(3)
C36 H36 0.9500
C37 C38 1.343(3)
C37 N13 1.386(3)
C37 H37 0.9500
C38 N14 1.368(3)
C38 H38 0.9500
C39 C40 1.333(4)
C39 N15 1.380(3)
C39 H39 0.9500
C40 N16 1.381(3)
C40 H40 0.9500
C41 N9 1.495(3)
C41 C44 1.509(4)
C41 C42 1.510(4)
C41 C43 1.529(4)
C42 H42A 0.9800
C42 H42B 0.9800
C42 H42C 0.9800
C43 H43A 0.9800
C43 H43B 0.9800
C43 H43C 0.9800
C44 H44A 0.9800
C44 H44B 0.9800
C44 H44C 0.9800
C45 C47 1.464(5)
C45 N12 1.493(3)
C45 C46 1.524(4)
C45 C48 1.535(4)
C46 H46A 0.9800
C46 H46B 0.9800
C46 H46C 0.9800
C47 H47A 0.9800
C47 H47B 0.9800
C47 H47C 0.9800
C48 H48A 0.9800
C48 H48B 0.9800
C48 H48C 0.9800
C49 N13 1.488(3)
C49 C51 1.522(3)
C49 C52 1.529(3)
C49 C50 1.537(3)
C50 H50A 0.9800
C50 H50B 0.9800
C50 H50C 0.9800
C51 H51A 0.9800
C51 H51B 0.9800
C51 H51C 0.9800
C52 H52A 0.9800
C52 H52B 0.9800
C52 H52C 0.9800
C53 N16 1.492(3)
C53 C54 1.504(4)
C53 C55 1.517(4)
C53 C56 1.537(4)
C54 H54A 0.9800
C54 H54B 0.9800
C54 H54C 0.9800
C55 H55A 0.9800
C55 H55B 0.9800
C55 H55C 0.9800
C56 H56A 0.9800
C56 H56B 0.9800
C56 H56C 0.9800
C57 N18 1.348(3)
C57 N17 1.366(3)
C57 Fe3 2.102(2)
C58 N19 1.352(3)
C58 N20 1.368(3)
C58 Fe3 2.128(2)
C59 N22 1.354(3)
C59 N21 1.372(3)
C59 Fe3 2.104(2)
C60 N23 1.364(3)
C60 N24 1.374(3)
C60 Fe3 2.129(2)
C61 C62 1.339(4)
C61 N17 1.385(3)
C61 H61 0.9500
C62 N18 1.372(3)
C62 H62 0.9500
C63 C64 1.337(4)
C63 N19 1.376(3)
C63 H63 0.9500
C64 N20 1.375(3)
C64 H64 0.9500
C65 C66 1.341(4)
C65 N21 1.377(3)
C65 H65 0.9500
C66 N22 1.381(3)
C66 H66 0.9500
C67 C68 1.347(4)
C67 N23 1.374(3)
C67 H67 0.9500
C68 N24 1.390(3)
C68 H68 0.9500
C69 N17 1.499(3)
C69 C70 1.512(3)
C69 C72 1.519(4)
C69 C71 1.529(4)
C70 H70A 0.9800
C70 H70B 0.9800
C70 H70C 0.9800
C71 H71A 0.9800
C71 H71B 0.9800
C71 H71C 0.9800
C72 H72A 0.9800
C72 H72B 0.9800
C72 H72C 0.9800
C73 N20 1.500(3)
C73 C74 1.507(4)
C73 C75 1.513(4)
C73 C76 1.532(3)
C74 H74A 0.9800
C74 H74B 0.9800
C74 H74C 0.9800
C75 H75A 0.9800
C75 H75B 0.9800
C75 H75C 0.9800
C76 H76A 0.9800
C76 H76B 0.9800
C76 H76C 0.9800
C77 N21 1.495(3)
C77 C79 1.519(4)
C77 C80 1.522(3)
C77 C78 1.534(4)
C78 H78A 0.9800
C78 H78B 0.9800
C78 H78C 0.9800
C79 H79A 0.9800
C79 H79B 0.9800
C79 H79C 0.9800
C80 H80A 0.9800
C80 H80B 0.9800
C80 H80C 0.9800
C81 N24 1.504(3)
C81 C82 1.513(4)
C81 C83 1.519(3)
C81 C84 1.531(3)
C82 H82A 0.9800
C82 H82B 0.9800
C82 H82C 0.9800
C83 H83A 0.9800
C83 H83B 0.9800
C83 H83C 0.9800
C84 H84A 0.9800
C84 H84B 0.9800
C84 H84C 0.9800

loop_
_geom_torsion_atom_site_label_1
_geom_torsion_atom_site_label_2
_geom_torsion_atom_site_label_3
_geom_torsion_atom_site_label_4
_geom_torsion
N1 C5 C6 N2 1.1(3)
N3 C7 C8 N4 -1.1(3)
N5 C9 C10 N6 -0.7(3)
N7 C11 C12 N8 -0.6(3)
N9 C33 C34 N10 -0.1(3)
N11 C35 C36 N12 0.8(3)
N13 C37 C38 N14 -0.1(3)
N15 C39 C40 N16 0.3(3)
N17 C61 C62 N18 -0.3(3)
N19 C63 C64 N20 0.1(3)
N21 C65 C66 N22 0.6(3)
N23 C67 C68 N24 -0.9(3)
N6 C3 Fe1 C1 -115.95(17)
N5 C3 Fe1 C1 54.4(2)
N6 C3 Fe1 C2 123.63(16)
N5 C3 Fe1 C2 -66.0(2)
N6 C3 Fe1 C4 7.04(18)
N5 C3 Fe1 C4 177.4(2)
N2 C1 Fe1 C3 -127.54(16)
N1 C1 Fe1 C3 64.2(2)
N2 C1 Fe1 C2 2.51(18)
N1 C1 Fe1 C2 -165.8(2)
N2 C1 Fe1 C4 116.83(17)
N1 C1 Fe1 C4 -51.5(2)
N3 C2 Fe1 C3 131.90(16)
N4 C2 Fe1 C3 -68.1(2)
N3 C2 Fe1 C1 1.08(18)
N4 C2 Fe1 C1 161.0(2)
N3 C2 Fe1 C4 -116.84(17)
N4 C2 Fe1 C4 43.1(2)
N7 C4 Fe1 C3 9.20(17)
N8 C4 Fe1 C3 165.5(2)
N7 C4 Fe1 C1 136.87(15)
N8 C4 Fe1 C1 -66.8(2)
N7 C4 Fe1 C2 -114.94(16)
N8 C4 Fe1 C2 41.4(2)
N14 C31 Fe2 C30 118.39(18)
N13 C31 Fe2 C30 -59.9(3)
N14 C31 Fe2 C32 -5.81(19)
N13 C31 Fe2 C32 175.9(2)
N14 C31 Fe2 C29 -119.89(17)
N13 C31 Fe2 C29 61.8(3)
N11 C30 Fe2 C31 126.13(17)
N12 C30 Fe2 C31 -69.6(3)
N11 C30 Fe2 C32 -116.20(17)
N12 C30 Fe2 C32 48.1(3)
N11 C30 Fe2 C29 -3.72(19)
N12 C30 Fe2 C29 160.6(2)
N15 C32 Fe2 C31 -7.59(18)
N16 C32 Fe2 C31 -157.6(2)
N15 C32 Fe2 C30 -135.93(16)
N16 C32 Fe2 C30 74.1(2)
N15 C32 Fe2 C29 114.98(17)
N16 C32 Fe2 C29 -35.0(3)
N10 C29 Fe2 C31 -132.86(16)
N9 C29 Fe2 C31 77.1(2)
N10 C29 Fe2 C30 -1.76(17)
N9 C29 Fe2 C30 -151.8(2)
N10 C29 Fe2 C32 116.24(16)
N9 C29 Fe2 C32 -33.8(3)
N18 C57 Fe3 C59 -128.51(17)
N17 C57 Fe3 C59 66.6(3)
N18 C57 Fe3 C58 -0.12(19)
N17 C57 Fe3 C58 -165.0(2)
N18 C57 Fe3 C60 111.15(17)
N17 C57 Fe3 C60 -53.7(3)
N22 C59 Fe3 C57 -125.67(16)
N21 C59 Fe3 C57 69.8(3)
N22 C59 Fe3 C58 113.06(17)
N21 C59 Fe3 C58 -51.4(3)
N22 C59 Fe3 C60 0.57(18)
N21 C59 Fe3 C60 -163.9(2)
N19 C58 Fe3 C57 1.66(18)
N20 C58 Fe3 C57 160.6(2)
N19 C58 Fe3 C59 134.67(17)
N20 C58 Fe3 C59 -66.4(3)
N19 C58 Fe3 C60 -115.73(17)
N20 C58 Fe3 C60 43.2(3)
N23 C60 Fe3 C57 138.04(15)
N24 C60 Fe3 C57 -68.9(3)
N23 C60 Fe3 C59 5.78(17)
N24 C60 Fe3 C59 158.8(2)
N23 C60 Fe3 C58 -114.23(16)
N24 C60 Fe3 C58 38.8(3)
N2 C1 N1 C5 0.3(2)
Fe1 C1 N1 C5 169.69(18)
N2 C1 N1 C13 176.2(2)
Fe1 C1 N1 C13 -14.3(4)
C6 C5 N1 C1 -0.8(3)
C6 C5 N1 C13 -177.2(2)
C16 C13 N1 C1 8.4(3)
C15 C13 N1 C1 128.3(2)
C14 C13 N1 C1 -111.7(3)
C16 C13 N1 C5 -176.0(2)
C15 C13 N1 C5 -56.1(3)
C14 C13 N1 C5 63.9(3)
N1 C1 N2 C6 0.4(2)
Fe1 C1 N2 C6 -171.14(15)
N1 C1 N2 B1 -169.4(2)
Fe1 C1 N2 B1 19.0(3)
C5 C6 N2 C1 -1.0(3)
C5 C6 N2 B1 169.8(2)
N3 B1 N2 C1 -42.4(3)
N3 B1 N2 C6 148.6(2)
N4 C2 N3 C7 -2.2(3)
Fe1 C2 N3 C7 163.44(17)
N4 C2 N3 B1 166.6(2)
Fe1 C2 N3 B1 -27.7(3)
C8 C7 N3 C2 2.1(3)
C8 C7 N3 B1 -168.0(2)
N2 B1 N3 C2 48.4(3)
N2 B1 N3 C7 -143.7(2)
N3 C2 N4 C8 1.5(3)
Fe1 C2 N4 C8 -160.0(2)
N3 C2 N4 C17 -176.1(2)
Fe1 C2 N4 C17 22.4(3)
C7 C8 N4 C2 -0.3(3)
C7 C8 N4 C17 177.5(2)
C18 C17 N4 C2 -77.1(3)
C20 C17 N4 C2 162.1(2)
C19 C17 N4 C2 43.5(3)
C18 C17 N4 C8 105.5(3)
C20 C17 N4 C8 -15.3(3)
C19 C17 N4 C8 -133.9(2)
N6 C3 N5 C9 1.2(2)
Fe1 C3 N5 C9 -170.06(17)
N6 C3 N5 C21 179.90(19)
Fe1 C3 N5 C21 8.6(3)
C10 C9 N5 C3 -0.3(3)
C10 C9 N5 C21 -179.1(2)
C23 C21 N5 C3 3.0(3)
C22 C21 N5 C3 -117.9(2)
C24 C21 N5 C3 123.0(2)
C23 C21 N5 C9 -178.5(2)
C22 C21 N5 C9 60.7(3)
C24 C21 N5 C9 -58.5(3)
N5 C3 N6 C10 -1.7(2)
Fe1 C3 N6 C10 171.30(15)
N5 C3 N6 B2 -174.1(2)
Fe1 C3 N6 B2 -1.1(3)
C9 C10 N6 C3 1.5(3)
C9 C10 N6 B2 175.1(2)
N7 B2 N6 C3 -20.6(4)
N7 B2 N6 C10 167.6(2)
N8 C4 N7 C11 -2.3(2)
Fe1 C4 N7 C11 161.37(16)
N8 C4 N7 B2 159.7(2)
Fe1 C4 N7 B2 -36.6(3)
C12 C11 N7 C4 1.9(3)
C12 C11 N7 B2 -162.4(2)
N6 B2 N7 C4 44.2(3)
N6 B2 N7 C11 -155.1(2)
N7 C4 N8 C12 1.9(2)
Fe1 C4 N8 C12 -156.2(2)
N7 C4 N8 C25 -174.48(19)
Fe1 C4 N8 C25 27.5(3)
C11 C12 N8 C4 -0.8(3)
C11 C12 N8 C25 175.6(2)
C26 C25 N8 C4 47.2(3)
C27 C25 N8 C4 -76.3(3)
C28 C25 N8 C4 164.5(2)
C26 C25 N8 C12 -128.7(3)
C27 C25 N8 C12 107.9(3)
C28 C25 N8 C12 -11.4(3)
N10 C29 N9 C33 -1.3(3)
Fe2 C29 N9 C33 150.6(2)
N10 C29 N9 C41 173.0(2)
Fe2 C29 N9 C41 -35.1(4)
C34 C33 N9 C29 0.9(3)
C34 C33 N9 C41 -173.8(2)
C44 C41 N9 C29 -5.7(3)
C42 C41 N9 C29 -126.4(3)
C43 C41 N9 C29 113.8(3)
C44 C41 N9 C33 168.1(2)
C42 C41 N9 C33 47.3(4)
C43 C41 N9 C33 -72.5(3)
N9 C29 N10 C34 1.2(2)
Fe2 C29 N10 C34 -157.71(16)
N9 C29 N10 B3 -167.0(2)
Fe2 C29 N10 B3 34.1(3)
C33 C34 N10 C29 -0.7(3)
C33 C34 N10 B3 167.9(2)
N11 B3 N10 C29 -60.8(3)
N11 B3 N10 C34 132.5(2)
N12 C30 N11 C35 -0.2(2)
Fe2 C30 N11 C35 168.61(16)
N12 C30 N11 B3 169.7(2)
Fe2 C30 N11 B3 -21.5(3)
C36 C35 N11 C30 -0.4(3)
C36 C35 N11 B3 -170.5(2)
N10 B3 N11 C30 52.0(3)
N10 B3 N11 C35 -139.5(2)
N11 C30 N12 C36 0.7(3)
Fe2 C30 N12 C36 -164.9(2)
N11 C30 N12 C45 -178.7(2)
Fe2 C30 N12 C45 15.7(4)
C35 C36 N12 C30 -0.9(3)
C35 C36 N12 C45 178.5(2)
C47 C45 N12 C30 42.9(4)
C46 C45 N12 C30 -79.6(3)
C48 C45 N12 C30 164.3(3)
C47 C45 N12 C36 -136.4(3)
C46 C45 N12 C36 101.1(3)
C48 C45 N12 C36 -15.0(3)
N14 C31 N13 C37 -0.6(2)
Fe2 C31 N13 C37 177.84(19)
N14 C31 N13 C49 -178.95(18)
Fe2 C31 N13 C49 -0.5(3)
C38 C37 N13 C31 0.4(3)
C38 C37 N13 C49 178.77(19)
C51 C49 N13 C31 60.1(3)
C52 C49 N13 C31 179.7(2)
C50 C49 N13 C31 -60.5(3)
C51 C49 N13 C37 -118.0(2)
C52 C49 N13 C37 1.6(3)
C50 C49 N13 C37 121.4(2)
N13 C31 N14 C38 0.6(3)
Fe2 C31 N14 C38 -178.21(16)
N13 C31 N14 B4 171.6(2)
Fe2 C31 N14 B4 -7.2(3)
C37 C38 N14 C31 -0.3(3)
C37 C38 N14 B4 -172.4(2)
N15 B4 N14 C31 32.1(4)
N15 B4 N14 C38 -157.6(2)
N16 C32 N15 C39 1.8(3)
Fe2 C32 N15 C39 -157.00(16)
N16 C32 N15 B4 -163.6(2)
Fe2 C32 N15 B4 37.6(3)
C40 C39 N15 C32 -1.4(3)
C40 C39 N15 B4 165.3(2)
N14 B4 N15 C32 -51.9(4)
N14 B4 N15 C39 144.2(2)
N15 C32 N16 C40 -1.6(3)
Fe2 C32 N16 C40 150.2(2)
N15 C32 N16 C53 170.3(2)
Fe2 C32 N16 C53 -38.0(4)
C39 C40 N16 C32 0.8(3)
C39 C40 N16 C53 -171.7(2)
C54 C53 N16 C32 7.6(4)
C55 C53 N16 C32 128.2(3)
C56 C53 N16 C32 -110.1(3)
C54 C53 N16 C40 178.7(2)
C55 C53 N16 C40 -60.7(3)
C56 C53 N16 C40 60.9(3)
N18 C57 N17 C61 -1.0(3)
Fe3 C57 N17 C61 165.18(19)
N18 C57 N17 C69 175.8(2)
Fe3 C57 N17 C69 -18.1(4)
C62 C61 N17 C57 0.8(3)
C62 C61 N17 C69 -175.9(2)
C70 C69 N17 C57 -166.1(2)
C72 C69 N17 C57 72.5(3)
C71 C69 N17 C57 -48.3(3)
C70 C69 N17 C61 10.1(3)
C72 C69 N17 C61 -111.3(3)
C71 C69 N17 C61 127.9(2)
N17 C57 N18 C62 0.8(3)
Fe3 C57 N18 C62 -168.00(16)
N17 C57 N18 B5 -167.3(2)
Fe3 C57 N18 B5 23.9(3)
C61 C62 N18 C57 -0.4(3)
C61 C62 N18 B5 168.5(2)
N19 B5 N18 C57 -47.4(3)
N19 B5 N18 C62 145.8(2)
N20 C58 N19 C63 -1.6(3)
Fe3 C58 N19 C63 163.58(16)
N20 C58 N19 B5 166.7(2)
Fe3 C58 N19 B5 -28.1(3)
C64 C63 N19 C58 0.9(3)
C64 C63 N19 B5 -168.5(2)
N18 B5 N19 C58 50.9(3)
N18 B5 N19 C63 -141.9(2)
N19 C58 N20 C64 1.7(3)
Fe3 C58 N20 C64 -158.6(2)
N19 C58 N20 C73 -177.3(2)
Fe3 C58 N20 C73 22.5(4)
C63 C64 N20 C58 -1.1(3)
C63 C64 N20 C73 177.9(2)
C74 C73 N20 C58 -85.0(3)
C75 C73 N20 C58 37.0(3)
C76 C73 N20 C58 155.9(2)
C74 C73 N20 C64 96.1(3)
C75 C73 N20 C64 -141.8(3)
C76 C73 N20 C64 -22.9(3)
N22 C59 N21 C65 0.2(2)
Fe3 C59 N21 C65 166.02(19)
N22 C59 N21 C77 173.7(2)
Fe3 C59 N21 C77 -20.4(4)
C66 C65 N21 C59 -0.5(3)
C66 C65 N21 C77 -174.4(2)
C79 C77 N21 C59 16.2(3)
C80 C77 N21 C59 136.5(2)
C78 C77 N21 C59 -103.1(3)
C79 C77 N21 C65 -170.9(2)
C80 C77 N21 C65 -50.7(3)
C78 C77 N21 C65 69.8(3)
N21 C59 N22 C66 0.2(2)
Fe3 C59 N22 C66 -168.68(16)
N21 C59 N22 B6 -168.1(2)
Fe3 C59 N22 B6 23.0(3)
C65 C66 N22 C59 -0.5(3)
C65 C66 N22 B6 168.3(2)
N23 B6 N22 C59 -51.1(3)
N23 B6 N22 C66 142.0(2)
N24 C60 N23 C67 -2.8(2)
Fe3 C60 N23 C67 158.70(15)
N24 C60 N23 B6 161.0(2)
Fe3 C60 N23 B6 -37.5(3)
C68 C67 N23 C60 2.4(3)
C68 C67 N23 B6 -162.3(2)
N22 B6 N23 C60 61.5(3)
N22 B6 N23 C67 -136.5(2)
N23 C60 N24 C68 2.2(2)
Fe3 C60 N24 C68 -152.19(19)
N23 C60 N24 C81 -174.77(19)
Fe3 C60 N24 C81 30.8(4)
C67 C68 N24 C60 -0.8(3)
C67 C68 N24 C81 176.3(2)
C82 C81 N24 C60 40.0(3)
C83 C81 N24 C60 -82.6(3)
C84 C81 N24 C60 158.1(2)
C82 C81 N24 C68 -136.7(2)
C83 C81 N24 C68 100.8(3)
C84 C81 N24 C68 -18.6(3)
